data_1000340
loop_
_publ_author_name
'Hemon, A'
'Courbion, G'

_publ_section_title
;
New pentamers of octahedra: structural and magnetic characterization of
Na~3~Sr~4~Cr~5~F~26~
;
_journal_coden_ASTM JSSCBI
_journal_name_full 'Journal of Solid State Chemistry'
_journal_page_first 358
_journal_page_last 365
_journal_paper_doi 10.1016/S0022-4596(05)80246-4
_journal_volume 98
_journal_year 1992
_chemical_formula_structural 'Na3 Sr4 (Cr5 F26)'
_chemical_formula_sum 'Cr5 F26 Na3 Sr4'
_chemical_name_systematic
;
Trisodium tetrastrontium fluoropentachromate(III)
;
_space_group_IT_number 15
_symmetry_cell_setting monoclinic
_symmetry_Int_Tables_number 15
_symmetry_space_group_name_Hall '-C 2yc'
_symmetry_space_group_name_H-M 'C 1 2/c 1'
_cell_angle_alpha 90
_cell_angle_beta 111.244(9)
_cell_angle_gamma 90
_cell_formula_units_Z 8
_cell_length_a 19.959(2)
_cell_length_b 7.450(1)
_cell_length_c 29.291(6)
_cell_volume 4059.4
_refine_ls_R_factor_all 0.034
_cod_database_code 1000340

loop_
_symmetry_equiv_pos_as_xyz
x,y,z
-x,y,1/2-z
-x,-y,-z
x,-y,1/2+z
1/2+x,1/2+y,z
1/2-x,1/2+y,1/2-z
1/2-x,1/2-y,-z
1/2+x,1/2-y,1/2+z

loop_
_atom_site_aniso_label
_atom_site_aniso_U_11
_atom_site_aniso_U_12
_atom_site_aniso_U_13
_atom_site_aniso_U_22
_atom_site_aniso_U_23
_atom_site_aniso_U_33
Sr1 0.0135(2) -0.0005(2) 0.0067(1) 0.0109(2) 0.0006(1) 0.0121(2)
Sr2 0.0115(2) 0.0007(1) 0.0024(1) 0.0113(2) 0.0006(1) 0.0089(2)
Sr3 0.0127(2) -0.0013(2) 0.0043(1) 0.0105(2) -0.0006(1) 0.0095(2)
Sr4 0.0111(2) -0.0003(2) 0.0030(1) 0.0109(2) -0.0001(1) 0.0084(2)
Cr1 0.0086(3) -0.0006(2) 0.0028(2) 0.0095(3) -0.0004(2) 0.0076(3)
Cr2 0.0076(3) 0.0001(2) 0.0022(2) 0.0094(3) 0.0011(2) 0.0077(3)
Cr3 0.0087(3) 0.0003(2) 0.0031(2) 0.0091(3) -0.0009(2) 0.0078(3)
Cr4 0.0076(3) -0.0001(2) 0.0023(2) 0.0096(3) 0.0001(2) 0.0077(3)
Cr5 0.0077(3) 0.0007(2) 0.0022(2) 0.0086(3) 0.0005(2) 0.0076(3)
Na1 0.0166(13) 0. 0.0060(11) 0.0240(15) 0. 0.0225(14)
Na2 0.0166(14) 0. 0.0057(15) 0.0170(15) 0. 0.0590(23)
Na3 0.0145(10) -0.0022(10) 0.0041(7) 0.0553(16) -0.0018(10) 0.0139(9)
Na4 0.0139(8) -0.0047(8) 0.0051(7) 0.0197(10) -0.0019(8) 0.0173(9)
F1 0.0185(14) -0.0035(11) 0.0038(12) 0.0115(14) -0.0049(12) 0.0313(16)
F2 0.0165(13) -0.0012(11) 0.0096(11) 0.0123(13) .0000(11) 0.0215(14)
F3 0.0130(12) 0.0031(10) 0.0086(10) 0.0172(14) 0.0009(10) 0.0143(12)
F4 0.0159(12) 0.0045(10) 0.0032(10) 0.0137(14) 0.001(1) 0.0138(12)
F5 0.0138(12) 0.0052(12) 0.0008(10) 0.0265(16) 0.0082(12) 0.0141(13)
F6 0.0125(12) 0.0042(11) 0.0054(9) 0.0202(15) 0.0020(11) 0.0117(11)
F7 0.0163(12) -0.0067(11) 0.0012(10) 0.0165(14) -0.002(1) 0.0094(11)
F8 0.0159(13) -0.0051(11) 0.0078(10) 0.0198(15) -0.0006(11) 0.0140(13)
F9 0.0160(13) -0.0018(11) 0.0032(10) 0.0174(14) -0.0004(10) 0.0110(11)
F10 0.0160(13) -0.0065(10) 0.0097(11) 0.0151(14) -0.0020(11) 0.0176(13)
F11 0.0252(14) 0.0016(13) 0.0018(10) 0.0248(16) 0.0003(11) 0.0070(11)
F12 0.0151(12) -0.0007(101) 0.0017(10) 0.0191(14) 0.0028(10) 0.0096(11)
F13 0.0223(14) -0.0057(12) 0.0062(11) 0.0164(15) -0.0006(11) 0.0188(14)
F14 0.0098(11) 0.0047(10) 0.0058(10) 0.0189(14) 0.0014(11) 0.0152(12)
F15 0.0193(14) -0.0038(11) 0.0081(11) 0.0191(15) 0.0049(11) 0.0170(13)
F16 0.0136(12) 0.0023(10) 0.0061(11) 0.0115(13) 0.0013(11) 0.0226(14)
F17 0.0147(12) -0.004(1) 0.0079(10) 0.0100(12) -0.0026(10) 0.0193(13)
F18 0.0360(18) 0.0117(13) 0.0087(14) 0.0143(15) -0.0002(12) 0.0247(16)
F19 0.0159(13) -0.0058(12) 0.0080(11) 0.0279(17) 0.0050(12) 0.0199(14)
F20 0.0202(14) -0.0054(11) 0.0028(11) 0.0162(14) -0.0071(10) 0.0124(12)
F21 0.0165(12) -0.0012(11) 0.0012(9) 0.0227(15) -0.0004(11) 0.0084(11)
F22 0.0158(13) 0.0067(11) -0.0006(10) 0.0192(15) 0.0014(10) 0.0099(12)
F23 0.0100(11) -0.0025(9) 0.0016(9) 0.0107(12) -0.0023(10) 0.0119(12)
F24 0.0212(13) -0.0002(12) 0.0117(11) 0.0222(15) 0.0007(11) 0.0158(12)
F25 0.0171(12) 0.0061(12) 0.0084(10) 0.0249(16) 0.0019(12) 0.0142(12)
F26 0.0152(13) -0.0032(11) 0.0019(10) 0.0146(14) 0.0009(11) 0.0148(12)

loop_
_atom_site_label
_atom_site_type_symbol
_atom_site_symmetry_multiplicity
_atom_site_Wyckoff_symbol
_atom_site_fract_x
_atom_site_fract_y
_atom_site_fract_z
_atom_site_occupancy
_atom_site_attached_hydrogens
_atom_site_calc_flag
Sr1 Sr2+ 8 f 0.30813(2) 0.0412(1) 0.25372(1) 1. 0 d
Sr2 Sr2+ 8 f 0.18742(2) -0.0408(1) 0.34955(1) 1. 0 d
Sr3 Sr2+ 8 f 0.17752(2) -0.0038(1) 0.09344(1) 1. 0 d
Sr4 Sr2+ 8 f 0.32007(2) -0.0015(1) 0.00634(1) 1. 0 d
Cr1 Cr3+ 8 f 0.36549(3) 0.0376(1) 0.39923(2) 1. 0 d
Cr2 Cr3+ 8 f 0.12635(3) -0.0023(1) 0.22038(2) 1. 0 d
Cr3 Cr3+ 8 f 0.37239(3) -0.0055(1) 0.15738(2) 1. 0 d
Cr4 Cr3+ 8 f 0.13385(3) 0.0393(1) 0.96562(2) 1. 0 d
Cr5 Cr3+ 8 f 0.00002(3) 0.2488(1) 0.11290(2) 1. 0 d
Na1 Na1+ 4 e 0. 0.7469(4) 0.25 1. 0 d
Na2 Na1+ 4 e 0. 0.2519(4) 0.25 1. 0 d
Na3 Na1+ 8 f -0.0004(1) 0.2575(4) 0.6260(1) 1. 0 d
Na4 Na1+ 8 f 0.0005(1) 0.2504(3) -0.0026(1) 1. 0 d
F1 F1- 8 f 0.1887(2) 0.1687(4) 0.4869(1) 1. 0 d
F2 F1- 8 f 0.4147(2) 0.2273(4) 0.1600(1) 1. 0 d
F3 F1- 8 f 0.2990(1) 0.1544(4) 0.4216(1) 1. 0 d
F4 F1- 8 f 0.0821(1) 0.2314(4) 0.7027(1) 1. 0 d
F5 F1- 8 f 0.0466(1) 0.1208(4) 0.1739(1) 1. 0 d
F6 F1- 8 f 0.0806(1) 0.0139(4) 0.2676(1) 1. 0 d
F7 F1- 8 f 0.1990(1) 0.1556(4) 0.0212(1) 1. 0 d
F8 F1- 8 f 0.3030(1) 0.4039(4) 0.0672(1) 1. 0 d
F9 F1- 8 f 0.0820(1) 0.4870(4) 0.2723(1) 1. 0 d
F10 F1- 8 f 0.0695(1) 0.4394(4) 0.1304(1) 1. 0 d
F11 F1- 8 f 0.3198(2) -0.0003(4) 0.0897(1) 1. 0 d
F12 F1- 8 f 0.3032(1) 0.0926(4) 0.3348(1) 1. 0 d
F13 F1- 8 f 0.1775(2) 0.2137(4) 0.2419(1) 1. 0 d
F14 F1- 8 f 0.2945(1) 0.1135(4) 0.1661(1) 1. 0 d
F15 F1- 8 f -0.0541(1) 0.1302(4) 0.4169(1) 1. 0 d
F16 F1- 8 f 0.1890(1) 0.3245(4) 0.1080(1) 1. 0 d
F17 F1- 8 f 0.0837(1) 0.2437(4) 0.5914(1) 1. 0 d
F18 F1- 8 f 0.1703(2) 0.2740(4) 0.3412(1) 1. 0 d
F19 F1- 8 f 0.0452(2) 0.3806(4) 0.3490(1) 1. 0 d
F20 F1- 8 f 0.0538(1) 0.3668(4) 0.4441(1) 1. 0 d
F21 F1- 8 f 0.4184(1) 0.0240(4) -0.0351(1) 1. 0 d
F22 F1- 8 f -0.0694(1) -0.0597(4) 0.5971(1) 1. 0 d
F23 F1- 8 f 0.2967(1) 0.3747(3) 0.2315(1) 1. 0 d
F24 F1- 8 f 0.1781(2) 0.0243(4) 0.6786(1) 1. 0 d
F25 F1- 8 f 0.0794(1) 0.0220(4) 0.5045(1) 1. 0 d
F26 F1- 8 f -0.0836(1) 0.2600(4) 0.5505(1) 1. 0 d

loop_
_atom_type_symbol
_atom_type_oxidation_number
Sr2+ 2.000
Cr3+ 3.000
Na1+ 1.000
F1- -1.000
